data_7021714
loop_
_publ_author_name
'Beckmann, Jens'
'Bolsinger, Jens'
'Duthie, Andrew'
'Finke, Pamela'

_publ_section_title
;
 Diarylhalotelluronium(iv) cations [(8-Me2NC10H6)2TeX](+) (X = Cl, Br, I)
 stabilized by intramolecularly coordinating N-donor substituents.
;
_journal_issue 34
_journal_name_full 'Dalton transactions (Cambridge, England : 2003)'
_journal_page_first 12193
_journal_page_last 12202
_journal_paper_doi 10.1039/c3dt51011e
_journal_volume 42
_journal_year 2013
_chemical_absolute_configuration unk
_chemical_formula_moiety 'C24 H25 N2 O Te, Cl'
_chemical_formula_sum 'C24 H25 Cl N2 O Te'
_chemical_formula_weight 520.51
_chemical_name_systematic
;
 ? 
;
_space_group_crystal_system orthorhombic
_space_group_IT_number 29
_space_group_name_Hall 'P 2c -2ac'
_space_group_name_H-M_alt 'P c a 21'
_symmetry_space_group_name_Hall 'P 2c -2ac'
_symmetry_space_group_name_H-M 'P c a 21'
_atom_sites_solution_hydrogens geom
_atom_sites_solution_primary direct
_atom_sites_solution_secondary difmap
_audit_creation_date 2013-05-24
_audit_creation_method
;
  Olex2 1.2
  (compiled Apr 23 2013 17:54:37, GUI svn.r4466)
;
_cell_angle_alpha 90.00
_cell_angle_beta 90.00
_cell_angle_gamma 90.00
_cell_formula_units_Z 4
_cell_length_a 12.8089(18)
_cell_length_b 10.4279(14)
_cell_length_c 16.766(2)
_cell_measurement_temperature 150
_cell_volume 2239.4(5)
_computing_molecular_graphics
;
O. V. Dolomanov, L. J. Bourhis, R. J. Gildea, J. A. K. Howard and H. Puschmann,
OLEX2: a complete structure solution, refinement and analysis program.
J. Appl. Cryst. (2009). 42, 339-341.
;
_computing_publication_material
;
O. V. Dolomanov, L. J. Bourhis, R. J. Gildea, J. A. K. Howard and H. Puschmann,
OLEX2: a complete structure solution, refinement and analysis program.
J. Appl. Cryst. (2009). 42, 339-341.
;
_computing_structure_refinement
;
XL, G.M. Sheldrick, Acta Cryst.
(2008). A64, 112-122
;
_computing_structure_solution 'SHELXS-97 (Sheldrick, 1990)'
_diffrn_ambient_temperature 150
_diffrn_measured_fraction_theta_full 0.999
_diffrn_measured_fraction_theta_max 0.999
_diffrn_radiation_monochromator graphite
_diffrn_radiation_type MoK\a
_diffrn_radiation_wavelength 0.71073
_diffrn_reflns_av_R_equivalents 0.0204
_diffrn_reflns_av_unetI/netI 0.0226
_diffrn_reflns_limit_h_max 18
_diffrn_reflns_limit_h_min -15
_diffrn_reflns_limit_k_max 14
_diffrn_reflns_limit_k_min -14
_diffrn_reflns_limit_l_max 23
_diffrn_reflns_limit_l_min -20
_diffrn_reflns_number 17741
_diffrn_reflns_theta_full 30.50
_diffrn_reflns_theta_max 30.50
_diffrn_reflns_theta_min 1.95
_diffrn_source 'fine-focus sealed tube'
_exptl_absorpt_coefficient_mu 1.465
_exptl_absorpt_correction_T_max 0.7481
_exptl_absorpt_correction_T_min 0.6753
_exptl_absorpt_correction_type refdelf
_exptl_absorpt_process_details 'Parkin S,Moezzi B & Hope H, (1995) J. Appl. Cryst. 28, 53-56'
_exptl_crystal_colour yellow
_exptl_crystal_density_diffrn 1.544
_exptl_crystal_density_method 'not measured'
_exptl_crystal_description plate
_exptl_crystal_F_000 1040
_exptl_crystal_size_max 0.42
_exptl_crystal_size_mid 0.39
_exptl_crystal_size_min 0.13
_refine_diff_density_max 0.680
_refine_diff_density_min -0.475
_refine_diff_density_rms 0.072
_refine_ls_abs_structure_details 'Flack H D (1983), Acta Cryst. A39, 876-881'
_refine_ls_abs_structure_Flack 0.0(3)
_refine_ls_extinction_method none
_refine_ls_goodness_of_fit_ref 1.069
_refine_ls_hydrogen_treatment constr
_refine_ls_matrix_type full
_refine_ls_number_parameters 264
_refine_ls_number_reflns 5910
_refine_ls_number_restraints 1
_refine_ls_restrained_S_all 1.069
_refine_ls_R_factor_all 0.0290
_refine_ls_R_factor_gt 0.0219
_refine_ls_shift/su_max 0.002
_refine_ls_shift/su_mean 0.000
_refine_ls_structure_factor_coef Fsqd
_refine_ls_weighting_details 'calc w=1/[\s^2^(Fo^2^)+(0.0207P)^2^+0.8461P] where P=(Fo^2^+2Fc^2^)/3'
_refine_ls_weighting_scheme calc
_refine_ls_wR_factor_gt 0.0461
_refine_ls_wR_factor_ref 0.0491
_reflns_number_gt 5180
_reflns_number_total 5910
_reflns_threshold_expression >2sigma(I)
_cod_data_source_file c3dt51011e.txt
_cod_data_source_block 10
_cod_depositor_comments
;
The following automatic conversions were performed:

'_exptl_absorpt_correction_type' value 'refdelF' changed to 'refdelf'
according to /home/saulius/struct/CIF-dictionaries/cif_core.dic
dictionary named 'cif_core.dic' version 2.4.2 from 2011-04-26.

Automatic conversion script
Id: cif_fix_values 1891 2012-01-12 08:04:46Z andrius 
;
_cod_database_code 7021714
_olex2_refinement_description
;
1. Fixed Uiso
 At 1.2 times of:
  All C(H) groups
 At 1.5 times of:
  All C(H,H,H) groups, All O(H) groups
2.a Me refined with riding coordinates:
 C1(H1A,H1B,H1C), C3(H3A,H3B,H3C), C2(H2A,H2B,H2C), C4(H4A,H4B,H4C)
2.b Aromatic/amide H refined with riding coordinates:
 C26(H26), C25(H25), C27(H27), C21(H21), C22(H22), C23(H23), C13(H13),
 C12(H12), C15(H15), C16(H16), C17(H17), C11(H11)
2.c Idealised tetrahedral OH refined as rotating group:
 O1(H1)
;

loop_
_space_group_symop_id
_space_group_symop_operation_xyz
1 'x, y, z'
2 '-x, -y, z+1/2'
3 'x+1/2, -y, z'
4 '-x+1/2, y, z+1/2'

loop_
_atom_site_label
_atom_site_type_symbol
_atom_site_fract_x
_atom_site_fract_y
_atom_site_fract_z
_atom_site_U_iso_or_equiv
_atom_site_adp_type
_atom_site_occupancy
_atom_site_symmetry_multiplicity
_atom_site_calc_flag
_atom_site_refinement_flags
Te1 Te 0.399581(9) 0.138984(11) 0.489680(13) 0.01908(3) Uani 1 1 d .
C28 C 0.3785(3) -0.1678(3) 0.54702(18) 0.0320(7) Uani 1 1 d .
C26 C 0.3896(4) -0.3964(6) 0.5349(4) 0.0638(16) Uani 1 1 d .
H26 H 0.3928 -0.4760 0.5598 0.077 Uiso 1 1 calc R
C25 C 0.3933(3) -0.3909(5) 0.4553(4) 0.0474(12) Uani 1 1 d .
H25 H 0.3986 -0.4659 0.4256 0.057 Uiso 1 1 calc R
C24 C 0.3891(2) -0.2681(3) 0.4157(2) 0.0280(7) Uani 1 1 d .
C27 C 0.3811(4) -0.2856(4) 0.5819(3) 0.0538(12) Uani 1 1 d .
H27 H 0.3773 -0.2927 0.6371 0.065 Uiso 1 1 calc R
C29 C 0.3844(2) -0.1535(2) 0.46293(18) 0.0219(5) Uani 1 1 d .
C21 C 0.3987(2) -0.0292(2) 0.34105(17) 0.0234(5) Uani 1 1 d .
H21 H 0.4035 0.0498 0.3156 0.028 Uiso 1 1 calc R
N2 N 0.36656(19) -0.0514(2) 0.59420(14) 0.0281(5) Uani 1 1 d .
C22 C 0.3988(2) -0.1425(2) 0.29492(16) 0.0264(5) Uani 1 1 d .
H22 H 0.4017 -0.1378 0.2396 0.032 Uiso 1 1 calc R
C20 C 0.39169(17) -0.0333(2) 0.42246(16) 0.0197(4) Uani 1 1 d .
C19 C 0.38367(18) 0.3007(2) 0.33499(15) 0.0210(5) Uani 1 1 d .
C23 C 0.3945(2) -0.2591(2) 0.33185(17) 0.0289(5) Uani 1 1 d .
H23 H 0.3952 -0.3336 0.3013 0.035 Uiso 1 1 calc R
C14 C 0.4226(2) 0.3760(2) 0.27080(17) 0.0255(5) Uani 1 1 d .
C13 C 0.5285(2) 0.4157(3) 0.27249(18) 0.0329(6) Uani 1 1 d .
H13 H 0.5539 0.4682 0.2320 0.039 Uiso 1 1 calc R
C12 C 0.5937(2) 0.3782(3) 0.3325(2) 0.0333(6) Uani 1 1 d .
H12 H 0.6626 0.4063 0.3330 0.040 Uiso 1 1 calc R
C15 C 0.3544(2) 0.4083(3) 0.20649(17) 0.0320(6) Uani 1 1 d .
H15 H 0.3791 0.4571 0.1640 0.038 Uiso 1 1 calc R
C18 C 0.27560(19) 0.2681(2) 0.33529(16) 0.0238(5) Uani 1 1 d .
C10 C 0.45386(18) 0.2591(2) 0.39530(15) 0.0226(5) Uani 1 1 d .
N1 N 0.23723(15) 0.2057(2) 0.40685(14) 0.0246(4) Uani 1 1 d .
C16 C 0.2541(3) 0.3681(3) 0.20724(18) 0.0354(6) Uani 1 1 d .
H16 H 0.2114 0.3866 0.1639 0.042 Uiso 1 1 calc R
C17 C 0.2130(2) 0.2991(3) 0.27195(17) 0.0295(5) Uani 1 1 d .
H17 H 0.1433 0.2744 0.2718 0.035 Uiso 1 1 calc R
C1 C 0.1908(2) 0.3017(3) 0.46116(19) 0.0387(7) Uani 1 1 d .
H1A H 0.2416 0.3666 0.4731 0.058 Uiso 1 1 calc R
H1B H 0.1693 0.2604 0.5097 0.058 Uiso 1 1 calc R
H1C H 0.1313 0.3404 0.4360 0.058 Uiso 1 1 calc R
C3 C 0.2580(3) -0.0279(3) 0.6165(2) 0.0460(8) Uani 1 1 d .
H3A H 0.2155 -0.0260 0.5694 0.069 Uiso 1 1 calc R
H3B H 0.2529 0.0529 0.6437 0.069 Uiso 1 1 calc R
H3C H 0.2343 -0.0952 0.6511 0.069 Uiso 1 1 calc R
C2 C 0.1611(2) 0.1021(3) 0.3905(2) 0.0365(7) Uani 1 1 d .
H2A H 0.1927 0.0389 0.3565 0.055 Uiso 1 1 calc R
H2B H 0.1008 0.1374 0.3645 0.055 Uiso 1 1 calc R
H2C H 0.1405 0.0627 0.4397 0.055 Uiso 1 1 calc R
C11 C 0.5571(2) 0.2969(2) 0.39398(18) 0.0293(5) Uani 1 1 d .
H11 H 0.6027 0.2689 0.4335 0.035 Uiso 1 1 calc R
C4 C 0.4340(3) -0.0480(3) 0.66456(19) 0.0429(8) Uani 1 1 d .
H4A H 0.5046 -0.0663 0.6491 0.064 Uiso 1 1 calc R
H4B H 0.4109 -0.1110 0.7024 0.064 Uiso 1 1 calc R
H4C H 0.4309 0.0356 0.6885 0.064 Uiso 1 1 calc R
O1 O 0.54234(13) 0.09544(17) 0.51957(11) 0.0263(4) Uani 1 1 d .
H1 H 0.5622 0.1440 0.5549 0.039 Uiso 1 1 calc R
Cl1 Cl 0.50633(6) 0.31549(6) 0.62734(5) 0.03651(15) Uani 1 1 d .

loop_
_atom_site_aniso_label
_atom_site_aniso_U_11
_atom_site_aniso_U_22
_atom_site_aniso_U_33
_atom_site_aniso_U_23
_atom_site_aniso_U_13
_atom_site_aniso_U_12
Te1 0.01934(5) 0.01812(5) 0.01978(6) -0.00123(10) -0.00039(10) 0.00052(5)
C28 0.0419(16) 0.0314(15) 0.0226(17) 0.0076(13) -0.0060(13) -0.0081(12)
C26 0.121(5) 0.026(2) 0.044(3) 0.0081(19) 0.001(2) -0.010(2)
C25 0.061(3) 0.0207(17) 0.061(3) -0.0045(17) 0.0035(18) -0.0080(16)
C24 0.0323(14) 0.0223(14) 0.0294(17) 0.0010(12) -0.0036(11) -0.0063(10)
C27 0.092(3) 0.0356(19) 0.034(2) 0.0142(15) 0.004(2) -0.0136(19)
C29 0.0269(12) 0.0166(11) 0.0222(13) 0.0012(9) 0.0001(9) -0.0036(8)
C21 0.0301(13) 0.0208(11) 0.0192(14) -0.0006(10) -0.0037(10) 0.0023(10)
N2 0.0328(12) 0.0340(12) 0.0176(11) -0.0003(10) -0.0028(10) -0.0052(9)
C22 0.0295(12) 0.0289(12) 0.0209(12) -0.0057(10) -0.0025(10) 0.0036(11)
C20 0.0203(11) 0.0186(10) 0.0201(12) 0.0008(9) -0.0009(9) 0.0017(8)
C19 0.0253(12) 0.0149(10) 0.0227(12) 0.0011(8) 0.0023(9) -0.0009(8)
C23 0.0365(14) 0.0212(11) 0.0288(14) -0.0057(10) -0.0014(11) -0.0021(10)
C14 0.0310(13) 0.0188(11) 0.0266(13) 0.0014(9) 0.0037(10) -0.0012(9)
C13 0.0387(15) 0.0242(12) 0.0357(15) 0.0018(11) 0.0096(12) -0.0087(11)
C12 0.0258(13) 0.0339(14) 0.0404(17) 0.0038(11) 0.0035(11) -0.0102(10)
C15 0.0428(16) 0.0264(12) 0.0270(14) 0.0063(11) 0.0009(11) 0.0013(12)
C18 0.0255(12) 0.0179(10) 0.0279(13) 0.0029(9) 0.0013(10) 0.0023(9)
C10 0.0224(11) 0.0172(10) 0.0283(13) 0.0014(9) 0.0005(10) -0.0012(8)
N1 0.0186(9) 0.0244(10) 0.0307(11) 0.0038(8) 0.0001(8) -0.0014(8)
C16 0.0415(16) 0.0340(15) 0.0306(14) 0.0069(11) -0.0084(13) 0.0004(13)
C17 0.0288(13) 0.0280(13) 0.0317(15) 0.0048(11) -0.0048(11) 0.0021(11)
C1 0.0350(15) 0.0413(15) 0.0398(16) 0.0045(12) 0.0059(12) 0.0131(12)
C3 0.0402(16) 0.057(2) 0.0411(19) 0.0043(15) 0.0083(14) -0.0098(15)
C2 0.0239(12) 0.0381(15) 0.0473(18) 0.0145(13) -0.0055(12) -0.0102(11)
C11 0.0238(12) 0.0276(12) 0.0364(15) 0.0034(11) -0.0025(11) -0.0039(10)
C4 0.057(2) 0.0466(18) 0.0248(16) 0.0047(13) -0.0116(15) -0.0090(16)
O1 0.0244(8) 0.0275(8) 0.0269(9) -0.0050(7) -0.0049(6) 0.0030(7)
Cl1 0.0503(4) 0.0273(3) 0.0320(3) -0.0079(3) -0.0032(3) 0.0002(3)

loop_
_atom_type_symbol
_atom_type_description
_atom_type_scat_dispersion_real
_atom_type_scat_dispersion_imag
_atom_type_scat_source
C C 0.0033 0.0016 'International Tables Vol C Tables 4.2.6.8 and 6.1.1.4'
H H 0.0000 0.0000 'International Tables Vol C Tables 4.2.6.8 and 6.1.1.4'
N N 0.0061 0.0033 'International Tables Vol C Tables 4.2.6.8 and 6.1.1.4'
Te Te -0.5308 1.6751 'International Tables Vol C Tables 4.2.6.8 and 6.1.1.4'
Cl Cl 0.1484 0.1585 'International Tables Vol C Tables 4.2.6.8 and 6.1.1.4'
O O 0.0106 0.0060 'International Tables Vol C Tables 4.2.6.8 and 6.1.1.4'

loop_
_geom_angle_atom_site_label_1
_geom_angle_atom_site_label_2
_geom_angle_atom_site_label_3
_geom_angle
C20 Te1 C10 96.79(9)
O1 Te1 C20 89.08(8)
O1 Te1 C10 91.24(8)
C27 C28 C29 121.3(3)
C27 C28 N2 121.4(3)
C29 C28 N2 117.2(3)
C25 C26 C27 121.9(6)
C26 C25 C24 119.8(6)
C29 C24 C25 119.1(4)
C23 C24 C25 121.1(3)
C23 C24 C29 119.8(3)
C28 C27 C26 120.3(5)
C28 C29 C24 117.6(3)
C28 C29 C20 124.5(3)
C20 C29 C24 117.8(3)
C20 C21 C22 121.3(2)
C28 N2 C3 112.2(2)
C28 N2 C4 113.3(3)
C3 N2 C4 110.6(3)
C23 C22 C21 119.8(3)
C29 C20 Te1 119.6(2)
C21 C20 Te1 120.00(17)
C21 C20 C29 120.3(2)
C14 C19 C18 118.4(2)
C10 C19 C14 119.0(2)
C10 C19 C18 122.6(2)
C22 C23 C24 120.9(2)
C19 C14 C15 119.1(2)
C13 C14 C19 118.8(2)
C13 C14 C15 122.1(2)
C12 C13 C14 121.1(2)
C13 C12 C11 120.4(2)
C16 C15 C14 120.1(3)
C19 C18 N1 116.0(2)
C17 C18 C19 120.6(2)
C17 C18 N1 123.3(2)
C19 C10 Te1 120.05(16)
C11 C10 Te1 119.45(19)
C11 C10 C19 120.5(2)
C18 N1 C1 110.0(2)
C18 N1 C2 113.4(2)
C1 N1 C2 110.1(2)
C15 C16 C17 121.5(3)
C18 C17 C16 120.0(3)
C10 C11 C12 120.0(3)

loop_
_geom_bond_atom_site_label_1
_geom_bond_atom_site_label_2
_geom_bond_distance
Te1 C20 2.123(2)
Te1 C10 2.134(2)
Te1 O1 1.9497(17)
C28 C27 1.361(5)
C28 C29 1.420(5)
C28 N2 1.457(4)
C26 C25 1.336(5)
C26 C27 1.402(8)
C25 C24 1.444(6)
C24 C29 1.435(4)
C24 C23 1.410(4)
C29 C20 1.429(3)
C21 C22 1.413(3)
C21 C20 1.369(4)
N2 C3 1.460(4)
N2 C4 1.463(4)
C22 C23 1.366(4)
C19 C14 1.423(3)
C19 C18 1.425(3)
C19 C10 1.421(3)
C14 C13 1.417(4)
C14 C15 1.428(4)
C13 C12 1.366(4)
C12 C11 1.415(4)
C15 C16 1.352(4)
C18 N1 1.451(3)
C18 C17 1.369(4)
C10 C11 1.381(3)
N1 C1 1.478(4)
N1 C2 1.481(3)
C16 C17 1.405(4)
